data_7123677
loop_
_publ_author_name
'Sugiura, Shinya'
'Kobayashi, Yoichi'
'Yasuda, Nobuhiro'
'Maeda, Hiromitsu'

_publ_section_title
;
 Multiply aryl-substituted dipyrrolyldiketone boron complexes exhibiting
 anion-responsive emissive properties
;
_journal_name_full 'Chemical Communications'
_journal_paper_doi 10.1039/C9CC03407B
_journal_year 2019
_chemical_formula_moiety 'C35 H23 B F2 I2 N2 O2, 2(C5 H5 N)'
_chemical_formula_sum 'C45 H33 B F2 I2 N4 O2'
_chemical_formula_weight 964.36
_space_group_crystal_system orthorhombic
_space_group_IT_number 19
_space_group_name_Hall 'P 2ac 2ab'
_space_group_name_H-M_alt 'P 21 21 21'
_symmetry_space_group_name_Hall 'P 2ac 2ab'
_symmetry_space_group_name_H-M 'P 21 21 21'
_atom_sites_solution_hydrogens geom
_audit_creation_method SHELXL-2014/7
_audit_update_record
;
2019-04-09 deposited with the CCDC.    2019-06-17 downloaded from the CCDC.
;
_cell_angle_alpha 90
_cell_angle_beta 90
_cell_angle_gamma 90
_cell_formula_units_Z 8
_cell_length_a 9.1316(2)
_cell_length_b 22.7041(4)
_cell_length_c 37.6937(7)
_cell_measurement_reflns_used 79959
_cell_measurement_temperature 95(2)
_cell_measurement_theta_max 29.222
_cell_measurement_theta_min 1.194
_cell_volume 7814.8(3)
_computing_cell_refinement 'Rapid Auto(Rigaku)'
_computing_data_collection 'Rapid Auto(Rigaku)'
_computing_data_reduction 'Rapid Auto(Rigaku)'
_computing_structure_refinement 'SHELXL-2014/7 (Sheldrick, 2014)'
_computing_structure_solution 'SHELXT (Sheldrick, 2014)'
_diffrn_ambient_temperature 95(2)
_diffrn_detector_area_resol_mean 13.33
_diffrn_measured_fraction_theta_full 1.000
_diffrn_measured_fraction_theta_max 1.000
_diffrn_measurement_device_type 'DECTRIS EIGER X 1M'
_diffrn_measurement_method 'Shutterless \w scans'
_diffrn_radiation_monochromator 'Si(111) Channel Cut'
_diffrn_radiation_type Synchrotron
_diffrn_radiation_wavelength 0.8104
_diffrn_reflns_av_R_equivalents 0.0611
_diffrn_reflns_av_unetI/netI 0.0476
_diffrn_reflns_Laue_measured_fraction_full 1.000
_diffrn_reflns_Laue_measured_fraction_max 1.000
_diffrn_reflns_limit_h_max 11
_diffrn_reflns_limit_h_min -10
_diffrn_reflns_limit_k_max 27
_diffrn_reflns_limit_k_min -27
_diffrn_reflns_limit_l_max 43
_diffrn_reflns_limit_l_min -45
_diffrn_reflns_number 79959
_diffrn_reflns_point_group_measured_fraction_full 1.000
_diffrn_reflns_point_group_measured_fraction_max 1.000
_diffrn_reflns_theta_full 29.094
_diffrn_reflns_theta_max 29.222
_diffrn_reflns_theta_min 1.194
_diffrn_source 'synchrotron radiation SPring-8 BL40XU'
_exptl_absorpt_coefficient_mu 2.334
_exptl_absorpt_correction_T_max 1.000
_exptl_absorpt_correction_T_min 0.833
_exptl_crystal_colour orange
_exptl_crystal_density_diffrn 1.639
_exptl_crystal_density_meas ?
_exptl_crystal_description block
_exptl_crystal_F_000 3808
_exptl_crystal_size_max 0.020
_exptl_crystal_size_mid 0.020
_exptl_crystal_size_min 0.020
_refine_diff_density_max 0.925
_refine_diff_density_min -2.801
_refine_diff_density_rms 0.172
_refine_ls_abs_structure_details
;
 Flack x determined using 5798 quotients [(I+)-(I-)]/[(I+)+(I-)]
 (Parsons, Flack and Wagner, Acta Cryst. B69 (2013) 249-259).
;
_refine_ls_abs_structure_Flack 0.015(5)
_refine_ls_extinction_method none
_refine_ls_goodness_of_fit_ref 1.208
_refine_ls_hydrogen_treatment constr
_refine_ls_matrix_type full
_refine_ls_number_parameters 1009
_refine_ls_number_reflns 14283
_refine_ls_number_restraints 6
_refine_ls_restrained_S_all 1.208
_refine_ls_R_factor_all 0.0585
_refine_ls_R_factor_gt 0.0569
_refine_ls_shift/su_max 0.001
_refine_ls_shift/su_mean 0.000
_refine_ls_structure_factor_coef Fsqd
_refine_ls_weighting_details 'w=1/[\s^2^(Fo^2^)+(0.1000P)^2^] where P=(Fo^2^+2Fc^2^)/3'
_refine_ls_weighting_scheme calc
_refine_ls_wR_factor_gt 0.1471
_refine_ls_wR_factor_ref 0.1490
_reflns_Friedel_coverage 0.803
_reflns_Friedel_fraction_full 1.000
_reflns_Friedel_fraction_max 1.000
_reflns_number_gt 13729
_reflns_number_total 14283
_reflns_threshold_expression 'I > 2\s(I)'
_cod_data_source_file c9cc03407b2.cif
_cod_data_source_block ydkr
_cod_depositor_comments
;
The following automatic conversions were performed:

'_exptl_crystal_density_meas' value 'not measured' was changed to '?'
- the value is perceived as not measured.

Automatic conversion script
Id: cif_fix_values 4973 2017-02-22 13:04:09Z antanas 
;
_cod_database_code 7123677
_shelx_shelxl_version_number 2014/7
_shelx_space_group_comment
;
The symmetry employed for this shelxl refinement is uniquely defined
by the following loop, which should always be used as a source of
symmetry information in preference to the above space-group names.
They are only intended as comments.
;
_shelx_estimated_absorpt_t_min 0.955
_shelx_estimated_absorpt_t_max 0.955

loop_
_space_group_symop_operation_xyz
'x, y, z'
'-x+1/2, -y, z+1/2'
'x+1/2, -y+1/2, -z'
'-x, y+1/2, -z+1/2'

loop_
_atom_site_label
_atom_site_type_symbol
_atom_site_fract_x
_atom_site_fract_y
_atom_site_fract_z
_atom_site_U_iso_or_equiv
_atom_site_adp_type
_atom_site_occupancy
_atom_site_site_symmetry_order
_atom_site_calc_flag
_atom_site_refinement_flags_posn
_atom_site_refinement_flags_adp
C1 C 0.2486(11) 0.3658(4) 0.9016(2) 0.021(2) Uani 1 1 d . .
H1 H 0.1902 0.3411 0.8870 0.025 Uiso 1 1 calc R U
C2 C 0.3327(12) 0.3406(5) 0.9285(3) 0.031(2) Uani 1 1 d . .
H2 H 0.3342 0.2992 0.9319 0.037 Uiso 1 1 calc R U
C3 C 0.4157(11) 0.3779(5) 0.9508(3) 0.026(2) Uani 1 1 d . .
H3 H 0.4746 0.3616 0.9691 0.031 Uiso 1 1 calc R U
C4 C 0.4107(10) 0.4375(5) 0.9458(3) 0.026(2) Uani 1 1 d . .
H4 H 0.4625 0.4627 0.9616 0.031 Uiso 1 1 calc R U
C5 C 0.3316(10) 0.4620(5) 0.9181(2) 0.024(2) Uani 1 1 d . .
H5 H 0.3338 0.5033 0.9144 0.028 Uiso 1 1 calc R U
C6 C 0.2485(9) 0.4261(4) 0.8957(2) 0.0157(18) Uani 1 1 d . .
C7 C 0.1776(10) 0.4504(4) 0.8639(2) 0.0173(18) Uani 1 1 d . .
C8 C 0.1165(10) 0.5049(4) 0.8562(2) 0.0196(19) Uani 1 1 d . .
C9 C 0.0787(11) 0.5097(4) 0.8207(3) 0.022(2) Uani 1 1 d . .
C10 C 0.0071(11) 0.5578(4) 0.8019(2) 0.023(2) Uani 1 1 d . .
C11 C 0.0562(13) 0.6154(4) 0.8060(2) 0.028(2) Uani 1 1 d . .
H11 H 0.1403 0.6229 0.8201 0.033 Uiso 1 1 calc R U
C12 C -0.0159(14) 0.6624(5) 0.7896(3) 0.035(3) Uani 1 1 d . .
H12 H 0.0170 0.7016 0.7933 0.042 Uiso 1 1 calc R U
C13 C -0.1362(16) 0.6516(6) 0.7677(3) 0.044(3) Uani 1 1 d . .
H13 H -0.1849 0.6830 0.7560 0.053 Uiso 1 1 calc R U
C14 C -0.1837(14) 0.5934(6) 0.7634(3) 0.038(3) Uani 1 1 d . .
H14 H -0.2657 0.5855 0.7487 0.046 Uiso 1 1 calc R U
C15 C -0.1137(11) 0.5471(5) 0.7802(2) 0.026(2) Uani 1 1 d . .
H15 H -0.1481 0.5080 0.7770 0.031 Uiso 1 1 calc R U
C16 C 0.1176(10) 0.4540(4) 0.8063(2) 0.0182(19) Uani 1 1 d . .
C17 C 0.1214(10) 0.4324(4) 0.7707(2) 0.0167(18) Uani 1 1 d . .
C18 C 0.1371(10) 0.4672(4) 0.7410(2) 0.022(2) Uani 1 1 d . .
H18 H 0.1381 0.5089 0.7434 0.026 Uiso 1 1 calc R U
C19 C 0.1515(9) 0.4417(4) 0.7078(2) 0.0169(18) Uani 1 1 d . .
C20 C 0.1842(10) 0.4741(4) 0.6764(2) 0.0178(18) Uani 1 1 d . .
C21 C 0.2304(10) 0.5322(4) 0.6712(2) 0.0193(19) Uani 1 1 d . .
C22 C 0.2629(10) 0.5772(4) 0.6980(2) 0.021(2) Uani 1 1 d . .
C23 C 0.3733(11) 0.5692(5) 0.7231(3) 0.028(2) Uani 1 1 d . .
H23 H 0.4287 0.5338 0.7227 0.033 Uiso 1 1 calc R U
C24 C 0.4048(11) 0.6118(5) 0.7489(3) 0.034(3) Uani 1 1 d . .
H24 H 0.4786 0.6052 0.7662 0.041 Uiso 1 1 calc R U
C25 C 0.3252(13) 0.6640(6) 0.7484(3) 0.038(3) Uani 1 1 d . .
H25 H 0.3460 0.6935 0.7656 0.046 Uiso 1 1 calc R U
C26 C 0.2172(14) 0.6738(5) 0.7237(3) 0.036(3) Uani 1 1 d . .
H26 H 0.1667 0.7104 0.7234 0.043 Uiso 1 1 calc R U
C27 C 0.1820(12) 0.6300(4) 0.6993(3) 0.028(2) Uani 1 1 d . .
H27 H 0.1027 0.6358 0.6833 0.034 Uiso 1 1 calc R U
C28 C 0.2460(10) 0.5387(4) 0.6346(3) 0.021(2) Uani 1 1 d . .
C29 C 0.2070(10) 0.4873(4) 0.6169(2) 0.0165(18) Uani 1 1 d . .
C30 C 0.2021(10) 0.4711(4) 0.5796(2) 0.0207(19) Uani 1 1 d . .
C31 C 0.3181(11) 0.4876(4) 0.5567(2) 0.023(2) Uani 1 1 d . .
H31 H 0.4001 0.5088 0.5655 0.028 Uiso 1 1 calc R U
C32 C 0.3095(12) 0.4721(5) 0.5208(3) 0.031(2) Uani 1 1 d . .
H32 H 0.3863 0.4831 0.5052 0.037 Uiso 1 1 calc R U
C33 C 0.1928(13) 0.4417(5) 0.5082(3) 0.030(2) Uani 1 1 d . .
H33 H 0.1893 0.4314 0.4838 0.037 Uiso 1 1 calc R U
C34 C 0.0791(11) 0.4254(5) 0.5302(3) 0.027(2) Uani 1 1 d . .
H34 H -0.0016 0.4037 0.5211 0.032 Uiso 1 1 calc R U
C35 C 0.0841(10) 0.4412(4) 0.5661(3) 0.024(2) Uani 1 1 d . .
H35 H 0.0049 0.4311 0.5812 0.029 Uiso 1 1 calc R U
C36 C 0.5143(10) 0.3783(5) 0.6450(3) 0.025(2) Uani 1 1 d . .
H36 H 0.4466 0.3931 0.6281 0.030 Uiso 1 1 calc R U
C37 C 0.4670(12) 0.3396(5) 0.6708(3) 0.030(2) Uani 1 1 d . .
H37 H 0.3668 0.3284 0.6718 0.036 Uiso 1 1 calc R U
C38 C 0.5663(12) 0.3168(4) 0.6955(2) 0.025(2) Uani 1 1 d . .
H38 H 0.5342 0.2906 0.7135 0.030 Uiso 1 1 calc R U
C39 C 0.7092(12) 0.3327(4) 0.6932(3) 0.027(2) Uani 1 1 d . .
H39 H 0.7768 0.3163 0.7096 0.032 Uiso 1 1 calc R U
C40 C 0.7603(10) 0.3718(5) 0.6680(3) 0.023(2) Uani 1 1 d . .
H40 H 0.8611 0.3822 0.6672 0.028 Uiso 1 1 calc R U
C41 C 0.6616(9) 0.3960(4) 0.6435(2) 0.0154(18) Uani 1 1 d . .
C42 C 0.7037(9) 0.4378(4) 0.6163(2) 0.0157(17) Uani 1 1 d . .
C43 C 0.7519(10) 0.4961(4) 0.6188(2) 0.0182(19) Uani 1 1 d . .
C44 C 0.7630(10) 0.5216(4) 0.5849(3) 0.020(2) Uani 1 1 d . .
C45 C 0.8127(10) 0.5817(4) 0.5767(2) 0.0202(19) Uani 1 1 d . .
C46 C 0.7488(10) 0.6292(4) 0.5939(3) 0.019(2) Uani 1 1 d . .
H46 H 0.6706 0.6228 0.6101 0.023 Uiso 1 1 calc R U
C47 C 0.7988(13) 0.6859(4) 0.5876(3) 0.029(2) Uani 1 1 d . .
H47 H 0.7558 0.7181 0.5998 0.035 Uiso 1 1 calc R U
C48 C 0.9092(12) 0.6960(4) 0.5639(2) 0.025(2) Uani 1 1 d . .
H48 H 0.9389 0.7353 0.5589 0.030 Uiso 1 1 calc R U
C49 C 0.9775(11) 0.6495(5) 0.5472(3) 0.026(2) Uani 1 1 d . .
H49 H 1.0578 0.6560 0.5317 0.032 Uiso 1 1 calc R U
C50 C 0.9261(10) 0.5926(4) 0.5537(2) 0.022(2) Uani 1 1 d . .
H50 H 0.9709 0.5605 0.5417 0.026 Uiso 1 1 calc R U
C51 C 0.7214(10) 0.4766(4) 0.5619(2) 0.019(2) Uani 1 1 d . .
C52 C 0.7181(10) 0.4707(4) 0.5238(2) 0.0183(19) Uani 1 1 d . .
C53 C 0.7146(10) 0.5145(4) 0.4993(2) 0.0176(19) Uani 1 1 d . .
H53 H 0.7051 0.5542 0.5070 0.021 Uiso 1 1 calc R U
C54 C 0.7250(9) 0.5022(4) 0.4630(2) 0.0175(19) Uani 1 1 d . .
C55 C 0.7213(9) 0.5448(4) 0.4345(2) 0.0169(18) Uani 1 1 d . .
C56 C 0.6780(10) 0.6031(4) 0.4344(3) 0.0210(19) Uani 1 1 d . .
C57 C 0.6116(10) 0.6370(4) 0.4635(2) 0.0194(19) Uani 1 1 d . .
C58 C 0.4784(11) 0.6198(5) 0.4780(2) 0.025(2) Uani 1 1 d . .
H58 H 0.4271 0.5871 0.4684 0.030 Uiso 1 1 calc R U
C59 C 0.4202(12) 0.6507(5) 0.5066(3) 0.031(2) Uani 1 1 d . .
H59 H 0.3301 0.6385 0.5168 0.038 Uiso 1 1 calc R U
C60 C 0.4932(14) 0.6991(6) 0.5203(3) 0.041(3) Uani 1 1 d . .
H60 H 0.4534 0.7201 0.5399 0.049 Uiso 1 1 calc R U
C61 C 0.6211(13) 0.7163(5) 0.5057(3) 0.036(3) Uani 1 1 d . .
H61 H 0.6700 0.7496 0.5152 0.043 Uiso 1 1 calc R U
C62 C 0.6828(12) 0.6871(4) 0.4775(3) 0.027(2) Uani 1 1 d . .
H62 H 0.7724 0.7004 0.4676 0.032 Uiso 1 1 calc R U
C63 C 0.7034(10) 0.6215(4) 0.3997(2) 0.0167(13) Uani 1 1 d . U
C64 C 0.7599(9) 0.5760(4) 0.3794(2) 0.0163(13) Uani 1 1 d . U
C65 C 0.8077(10) 0.5753(4) 0.3421(2) 0.0174(18) Uani 1 1 d . .
C66 C 0.7288(10) 0.6030(4) 0.3158(2) 0.022(2) Uani 1 1 d . .
H66 H 0.6403 0.6229 0.3215 0.027 Uiso 1 1 calc R U
C67 C 0.7792(12) 0.6020(5) 0.2804(3) 0.031(2) Uani 1 1 d . .
H67 H 0.7245 0.6216 0.2625 0.037 Uiso 1 1 calc R U
C68 C 0.9045(12) 0.5735(5) 0.2715(3) 0.030(2) Uani 1 1 d . .
H68 H 0.9381 0.5738 0.2476 0.036 Uiso 1 1 calc R U
C69 C 0.9845(11) 0.5434(5) 0.2977(3) 0.024(2) Uani 1 1 d . .
H69 H 1.0707 0.5223 0.2915 0.029 Uiso 1 1 calc R U
C70 C 0.9367(10) 0.5449(4) 0.3324(2) 0.0211(19) Uani 1 1 d . .
H70 H 0.9916 0.5251 0.3502 0.025 Uiso 1 1 calc R U
C71 C 0.1996(12) 0.2639(4) 0.8174(2) 0.023(2) Uani 1 1 d . .
H71 H 0.0998 0.2734 0.8133 0.028 Uiso 1 1 calc R U
C72 C 0.2429(11) 0.2063(4) 0.8167(3) 0.026(2) Uani 1 1 d . .
H72 H 0.1714 0.1764 0.8135 0.032 Uiso 1 1 calc R U
C73 C 0.3885(10) 0.1904(5) 0.8205(3) 0.025(2) Uani 1 1 d . .
H73 H 0.4194 0.1505 0.8196 0.030 Uiso 1 1 calc R U
C74 C 0.4883(11) 0.2371(5) 0.8257(3) 0.032(2) Uani 1 1 d . .
H74 H 0.5902 0.2296 0.8279 0.038 Uiso 1 1 calc R U
C75 C 0.4361(11) 0.2926(4) 0.8276(3) 0.028(2) Uani 1 1 d . .
H75 H 0.5042 0.3234 0.8319 0.033 Uiso 1 1 calc R U
C76 C 0.2301(11) 0.3132(4) 0.5913(3) 0.023(2) Uani 1 1 d . .
H76 H 0.2713 0.3442 0.5776 0.028 Uiso 1 1 calc R U
C77 C 0.2500(11) 0.2559(4) 0.5798(3) 0.023(2) Uani 1 1 d . .
H77 H 0.3040 0.2475 0.5588 0.028 Uiso 1 1 calc R U
C78 C 0.1883(11) 0.2112(4) 0.5998(2) 0.023(2) Uani 1 1 d . .
H78 H 0.2018 0.1712 0.5933 0.028 Uiso 1 1 calc R U
C79 C 0.1073(11) 0.2256(4) 0.6294(3) 0.024(2) Uani 1 1 d . .
H79 H 0.0615 0.1957 0.6430 0.028 Uiso 1 1 calc R U
C80 C 0.0936(11) 0.2829(4) 0.6388(2) 0.023(2) Uani 1 1 d . .
H80 H 0.0373 0.2923 0.6592 0.028 Uiso 1 1 calc R U
C81 C 0.5971(11) 0.2823(5) 0.5342(3) 0.026(2) Uani 1 1 d . .
H81 H 0.5075 0.3010 0.5280 0.031 Uiso 1 1 calc R U
C82 C 0.6329(12) 0.2305(5) 0.5167(3) 0.029(2) Uani 1 1 d . .
H82 H 0.5682 0.2132 0.5000 0.035 Uiso 1 1 calc R U
C83 C 0.7672(12) 0.2049(5) 0.5247(3) 0.029(2) Uani 1 1 d . .
H83 H 0.7983 0.1699 0.5131 0.035 Uiso 1 1 calc R U
C84 C 0.8539(11) 0.2316(5) 0.5499(3) 0.032(2) Uani 1 1 d . .
H84 H 0.9462 0.2150 0.5558 0.038 Uiso 1 1 calc R U
C85 C 0.8081(12) 0.2818(4) 0.5664(3) 0.030(2) Uani 1 1 d . .
H85 H 0.8696 0.2992 0.5838 0.036 Uiso 1 1 calc R U
C86 C 0.8723(11) 0.3929(4) 0.3476(3) 0.025(2) Uani 1 1 d . .
H86 H 0.8072 0.4121 0.3317 0.030 Uiso 1 1 calc R U
C87 C 0.9373(13) 0.3404(5) 0.3370(3) 0.031(2) Uani 1 1 d . .
H87 H 0.9123 0.3229 0.3149 0.038 Uiso 1 1 calc R U
C88 C 1.0369(12) 0.3146(5) 0.3587(3) 0.030(2) Uani 1 1 d . .
H88 H 1.0867 0.2799 0.3515 0.035 Uiso 1 1 calc R U
C89 C 1.0654(11) 0.3399(4) 0.3918(3) 0.027(2) Uani 1 1 d . .
H89 H 1.1321 0.3224 0.4080 0.033 Uiso 1 1 calc R U
C90 C 0.9919(11) 0.3917(4) 0.4001(3) 0.023(2) Uani 1 1 d . .
H90 H 1.0117 0.4096 0.4223 0.028 Uiso 1 1 calc R U
O1 O 0.1191(8) 0.3736(3) 0.76817(16) 0.0234(15) Uani 1 1 d . .
O2 O 0.1372(8) 0.3842(3) 0.70355(17) 0.0226(14) Uani 1 1 d . .
O3 O 0.7138(8) 0.4151(3) 0.51366(16) 0.0221(15) Uani 1 1 d . .
O4 O 0.7458(7) 0.4474(3) 0.45243(16) 0.0184(14) Uani 1 1 d . .
I1 I 0.05802(6) 0.56678(3) 0.89561(2) 0.02062(16) Uani 1 1 d . .
I2 I 0.30556(8) 0.61789(3) 0.60960(2) 0.02648(17) Uani 1 1 d . .
I3 I 0.79934(7) 0.53455(3) 0.66811(2) 0.02282(17) Uani 1 1 d . .
I4 I 0.67244(7) 0.70923(3) 0.38271(2) 0.02629(17) Uani 1 1 d . .
N1 N 0.1728(8) 0.4206(3) 0.8334(2) 0.0191(16) Uani 1 1 d . .
H1A H 0.2017 0.3838 0.8310 0.023 Uiso 1 1 calc R U
N2 N 0.1719(8) 0.4481(3) 0.64310(18) 0.0162(16) Uani 1 1 d . .
H2A H 0.1451 0.4114 0.6394 0.019 Uiso 1 1 calc R U
N3 N 0.6892(9) 0.4269(3) 0.58136(18) 0.0175(15) Uani 1 1 d . .
H3A H 0.6628 0.3928 0.5722 0.021 Uiso 1 1 calc R U
N4 N 0.7685(8) 0.5293(3) 0.4014(2) 0.0195(17) Uani 1 1 d . .
H4A H 0.8000 0.4941 0.3953 0.023 Uiso 1 1 calc R U
B1 B 0.1309(11) 0.3421(5) 0.7342(3) 0.018(2) Uani 1 1 d . .
B2 B 0.7134(13) 0.3969(4) 0.4764(3) 0.019(2) Uani 1 1 d . .
F1 F 0.0122(7) 0.3069(3) 0.73044(15) 0.0337(15) Uani 1 1 d . .
F2 F 0.2575(7) 0.3095(3) 0.73416(16) 0.0365(16) Uani 1 1 d . .
F3 F 0.5761(6) 0.3754(2) 0.46760(14) 0.0254(12) Uani 1 1 d . .
F4 F 0.8179(7) 0.3547(2) 0.47095(14) 0.0264(12) Uani 1 1 d . .
N5 N 0.8977(9) 0.4174(4) 0.3792(2) 0.0222(17) Uani 1 1 d . .
N6 N 0.2958(9) 0.3072(4) 0.8238(2) 0.0241(17) Uani 1 1 d . .
N7 N 0.1561(9) 0.3269(4) 0.6205(2) 0.0223(17) Uani 1 1 d . .
N8 N 0.6792(10) 0.3076(4) 0.5589(2) 0.0242(17) Uani 1 1 d . .

loop_
_atom_site_aniso_label
_atom_site_aniso_U_11
_atom_site_aniso_U_22
_atom_site_aniso_U_33
_atom_site_aniso_U_23
_atom_site_aniso_U_13
_atom_site_aniso_U_12
C1 0.029(5) 0.017(5) 0.016(5) 0.005(4) -0.006(4) 0.000(4)
C2 0.035(6) 0.033(6) 0.024(5) -0.005(4) -0.005(5) 0.011(5)
C3 0.025(5) 0.029(5) 0.024(5) -0.001(4) -0.003(4) 0.008(4)
C4 0.014(4) 0.037(6) 0.025(5) -0.001(5) 0.000(4) 0.002(4)
C5 0.021(5) 0.039(6) 0.011(4) -0.011(4) -0.002(4) 0.002(4)
C6 0.015(4) 0.014(4) 0.017(4) -0.008(4) -0.001(3) -0.006(3)
C7 0.016(4) 0.019(5) 0.017(4) -0.003(4) 0.000(4) -0.001(4)
C8 0.025(5) 0.015(5) 0.019(5) -0.004(4) 0.004(4) 0.006(4)
C9 0.028(5) 0.011(4) 0.026(5) -0.001(4) -0.001(4) 0.002(4)
C10 0.037(5) 0.016(5) 0.017(5) -0.004(4) 0.003(4) 0.011(4)
C11 0.050(6) 0.020(5) 0.013(4) -0.002(4) 0.007(5) 0.013(5)
C12 0.060(8) 0.026(6) 0.020(5) 0.008(4) 0.011(5) 0.017(5)
C13 0.073(9) 0.039(7) 0.019(6) 0.008(5) 0.018(6) 0.029(6)
C14 0.047(7) 0.054(7) 0.015(5) 0.005(5) 0.001(5) 0.027(6)
C15 0.029(5) 0.035(6) 0.014(5) 0.003(4) 0.004(4) 0.010(4)
C16 0.022(5) 0.018(5) 0.014(4) -0.001(4) 0.001(4) 0.004(4)
C17 0.019(4) 0.013(4) 0.018(5) -0.002(4) -0.003(3) 0.001(4)
C18 0.027(5) 0.018(5) 0.020(5) 0.007(4) -0.006(4) 0.004(4)
C19 0.015(4) 0.011(4) 0.024(5) 0.003(4) -0.004(4) 0.007(3)
C20 0.012(4) 0.025(5) 0.016(4) -0.005(4) -0.002(4) 0.001(4)
C21 0.023(5) 0.018(5) 0.016(5) 0.000(4) 0.000(4) -0.001(4)
C22 0.021(5) 0.024(5) 0.017(4) 0.004(4) -0.003(4) -0.003(4)
C23 0.021(5) 0.040(6) 0.022(5) -0.015(5) -0.004(4) 0.000(5)
C24 0.022(5) 0.050(7) 0.031(6) -0.012(5) 0.001(4) -0.013(5)
C25 0.039(7) 0.048(7) 0.028(6) -0.014(5) 0.007(5) -0.012(6)
C26 0.051(7) 0.023(5) 0.035(6) -0.007(5) 0.014(6) 0.000(5)
C27 0.025(5) 0.026(5) 0.033(6) -0.006(4) 0.002(4) -0.004(4)
C28 0.015(4) 0.027(5) 0.023(5) 0.005(4) -0.002(4) -0.008(4)
C29 0.020(4) 0.015(4) 0.014(4) 0.006(4) 0.000(4) -0.006(4)
C30 0.019(4) 0.026(5) 0.017(5) -0.002(4) 0.004(4) 0.010(4)
C31 0.026(5) 0.030(5) 0.013(4) -0.003(4) 0.005(4) 0.000(4)
C32 0.032(5) 0.035(6) 0.027(5) 0.006(5) 0.013(5) 0.005(5)
C33 0.041(6) 0.028(6) 0.022(5) -0.005(4) -0.009(5) 0.011(5)
C34 0.024(5) 0.033(6) 0.022(5) -0.003(4) -0.013(4) 0.003(4)
C35 0.018(4) 0.022(5) 0.032(5) 0.002(4) 0.002(4) 0.006(4)
C36 0.011(4) 0.040(6) 0.023(5) 0.011(5) 0.004(4) -0.006(4)
C37 0.026(5) 0.041(6) 0.023(5) 0.010(5) 0.000(4) 0.002(5)
C38 0.036(6) 0.023(5) 0.016(5) 0.002(4) 0.002(4) 0.008(4)
C39 0.030(5) 0.031(5) 0.018(5) 0.001(4) -0.009(4) 0.008(4)
C40 0.019(4) 0.032(5) 0.019(5) -0.002(4) -0.003(4) -0.002(4)
C41 0.013(4) 0.021(5) 0.012(4) 0.000(4) 0.001(3) -0.003(3)
C42 0.015(4) 0.014(4) 0.018(4) 0.001(4) 0.003(3) -0.001(4)
C43 0.020(4) 0.022(5) 0.013(4) -0.004(4) 0.001(4) 0.003(4)
C44 0.017(4) 0.020(5) 0.022(5) -0.002(4) 0.003(4) 0.004(4)
C45 0.017(4) 0.027(5) 0.017(4) 0.001(4) -0.001(4) -0.005(4)
C46 0.019(4) 0.015(4) 0.023(5) 0.003(4) -0.006(4) -0.001(4)
C47 0.043(6) 0.018(5) 0.026(5) -0.003(4) -0.001(5) -0.001(5)
C48 0.042(6) 0.021(5) 0.013(4) -0.001(4) -0.011(4) -0.002(4)
C49 0.027(5) 0.028(5) 0.024(5) 0.001(4) 0.005(4) -0.015(4)
C50 0.022(5) 0.022(5) 0.022(5) -0.004(4) -0.005(4) -0.005(4)
C51 0.019(5) 0.022(5) 0.017(5) 0.000(4) -0.001(4) -0.004(4)
C52 0.017(4) 0.022(5) 0.016(5) -0.005(4) 0.000(3) 0.000(4)
C53 0.020(5) 0.019(5) 0.014(4) -0.003(4) -0.004(4) 0.001(4)
C54 0.016(4) 0.014(4) 0.023(5) -0.004(4) 0.002(4) -0.003(3)
C55 0.012(4) 0.020(5) 0.018(5) 0.000(4) 0.000(3) 0.003(3)
C56 0.017(4) 0.017(4) 0.029(5) 0.000(4) -0.001(4) -0.003(4)
C57 0.020(4) 0.022(5) 0.016(4) 0.002(4) -0.004(4) -0.001(4)
C58 0.024(5) 0.032(6) 0.019(5) 0.001(4) -0.001(4) 0.008(4)
C59 0.025(5) 0.047(7) 0.022(5) 0.005(5) 0.002(4) 0.020(5)
C60 0.046(7) 0.057(8) 0.019(5) 0.000(5) -0.002(5) 0.030(6)
C61 0.048(7) 0.029(6) 0.030(6) -0.010(5) -0.012(5) 0.014(5)
C62 0.030(5) 0.024(5) 0.026(5) -0.004(4) -0.004(4) 0.004(4)
C63 0.019(3) 0.011(3) 0.020(3) 0.000(3) 0.001(3) 0.003(2)
C64 0.019(3) 0.010(3) 0.020(3) 0.000(3) 0.001(3) 0.004(2)
C65 0.016(4) 0.019(4) 0.017(4) 0.001(4) -0.001(4) -0.006(4)
C66 0.024(5) 0.026(5) 0.016(5) -0.001(4) 0.005(4) -0.003(4)
C67 0.033(6) 0.040(6) 0.021(5) 0.009(5) 0.001(4) 0.000(5)
C68 0.033(6) 0.033(6) 0.025(5) -0.004(5) 0.003(4) -0.002(5)
C69 0.025(5) 0.029(5) 0.019(5) 0.001(4) 0.005(4) -0.002(4)
C70 0.024(5) 0.018(4) 0.022(5) 0.000(4) 0.007(4) 0.001(4)
C71 0.028(5) 0.021(5) 0.021(5) -0.001(4) -0.003(4) 0.002(4)
C72 0.033(5) 0.015(5) 0.031(6) 0.005(4) 0.003(4) -0.004(4)
C73 0.022(5) 0.025(5) 0.026(5) -0.002(4) 0.004(4) 0.008(4)
C74 0.027(5) 0.023(5) 0.045(7) -0.005(5) -0.005(5) 0.011(4)
C75 0.024(5) 0.023(5) 0.036(6) -0.002(4) -0.007(5) 0.002(4)
C76 0.030(5) 0.018(5) 0.021(5) -0.002(4) 0.003(4) -0.002(4)
C77 0.028(5) 0.018(5) 0.024(5) -0.008(4) 0.002(4) 0.000(4)
C78 0.031(5) 0.022(5) 0.017(5) -0.004(4) 0.000(4) 0.001(4)
C79 0.032(5) 0.011(4) 0.028(5) -0.008(4) -0.003(4) -0.010(4)
C80 0.029(5) 0.027(5) 0.015(4) 0.003(4) 0.004(4) 0.000(4)
C81 0.021(5) 0.034(6) 0.024(5) 0.003(5) -0.003(4) -0.004(4)
C82 0.035(6) 0.030(6) 0.023(5) -0.008(5) -0.007(4) 0.000(5)
C83 0.038(6) 0.023(6) 0.027(5) -0.002(4) 0.008(4) -0.003(5)
C84 0.021(5) 0.034(6) 0.040(6) 0.003(5) -0.001(5) 0.004(4)
C85 0.024(5) 0.028(5) 0.036(6) 0.001(5) 0.000(5) 0.001(5)
C86 0.034(5) 0.023(5) 0.019(5) 0.006(4) -0.002(4) -0.001(4)
C87 0.047(6) 0.029(5) 0.019(5) 0.002(4) 0.002(5) 0.000(5)
C88 0.032(6) 0.024(5) 0.033(6) -0.007(5) 0.004(5) 0.000(4)
C89 0.021(5) 0.029(5) 0.032(6) -0.007(4) -0.002(4) 0.004(4)
C90 0.035(5) 0.018(5) 0.017(5) -0.003(4) -0.003(4) -0.009(4)
O1 0.044(4) 0.012(3) 0.014(3) -0.002(3) -0.006(3) 0.002(3)
O2 0.034(4) 0.019(3) 0.016(3) 0.001(3) -0.005(3) -0.003(3)
O3 0.040(4) 0.011(3) 0.014(3) -0.007(2) -0.001(3) -0.001(3)
O4 0.030(3) 0.010(3) 0.015(3) 0.000(2) 0.004(3) 0.002(3)
I1 0.0230(3) 0.0214(3) 0.0175(3) -0.0030(2) 0.0019(2) 0.0018(2)
I2 0.0339(3) 0.0239(3) 0.0217(3) 0.0038(3) -0.0024(3) -0.0080(3)
I3 0.0295(3) 0.0223(3) 0.0166(3) -0.0039(2) -0.0040(3) 0.0010(3)
I4 0.0359(4) 0.0195(3) 0.0235(3) 0.0037(2) 0.0056(3) 0.0048(3)
N1 0.019(4) 0.017(4) 0.021(4) 0.002(3) 0.000(3) 0.000(3)
N2 0.024(4) 0.014(4) 0.010(3) 0.004(3) 0.002(3) -0.006(3)
N3 0.021(4) 0.019(4) 0.012(3) -0.007(3) -0.003(3) -0.004(3)
N4 0.022(4) 0.018(4) 0.019(4) 0.004(3) -0.001(3) -0.003(3)
B1 0.019(5) 0.016(5) 0.020(5) -0.003(4) 0.000(4) -0.001(4)
B2 0.036(6) 0.012(5) 0.009(5) -0.001(4) 0.000(4) -0.004(4)
F1 0.043(4) 0.034(3) 0.024(3) -0.004(3) -0.002(3) -0.017(3)
F2 0.037(3) 0.047(4) 0.026(3) 0.011(3) 0.009(3) 0.023(3)
F3 0.031(3) 0.027(3) 0.018(3) 0.004(2) -0.004(2) -0.008(2)
F4 0.037(3) 0.022(3) 0.021(3) -0.002(2) 0.002(3) 0.003(3)
N5 0.025(4) 0.025(4) 0.017(4) 0.000(3) -0.001(3) -0.007(3)
N6 0.027(4) 0.031(4) 0.015(4) 0.003(3) -0.004(3) 0.006(4)
N7 0.024(4) 0.021(4) 0.022(4) -0.003(3) 0.000(3) 0.002(3)
N8 0.028(4) 0.026(4) 0.018(4) -0.004(3) -0.001(4) -0.001(4)

loop_
_atom_type_symbol
_atom_type_description
_atom_type_scat_dispersion_real
_atom_type_scat_dispersion_imag
_atom_type_scat_source
C C 0.0045 0.0022 'International Tables Vol C Tables 4.2.6.8 and 6.1.1.4'
H H 0.0000 0.0000 'International Tables Vol C Tables 4.2.6.8 and 6.1.1.4'
B B 0.0022 0.0009 'International Tables Vol C Tables 4.2.6.8 and 6.1.1.4'
F F 0.0231 0.0137 'International Tables Vol C Tables 4.2.6.8 and 6.1.1.4'
I I -0.2447 2.2948 'International Tables Vol C Tables 4.2.6.8 and 6.1.1.4'
N N 0.0085 0.0044 'International Tables Vol C Tables 4.2.6.8 and 6.1.1.4'
O O 0.0146 0.0081 'International Tables Vol C Tables 4.2.6.8 and 6.1.1.4'

loop_
_geom_angle_atom_site_label_1
_geom_angle_atom_site_label_2
_geom_angle_atom_site_label_3
_geom_angle
C6 C1 C2 121.4(9)
C6 C1 H1 119.3
C2 C1 H1 119.3
C1 C2 C3 118.9(10)
C1 C2 H2 120.6
C3 C2 H2 120.6
C4 C3 C2 119.5(9)
C4 C3 H3 120.2
C2 C3 H3 120.2
C3 C4 C5 121.2(10)
C3 C4 H4 119.4
C5 C4 H4 119.4
C4 C5 C6 120.4(10)
C4 C5 H5 119.8
C6 C5 H5 119.8
C1 C6 C5 118.5(9)
C1 C6 C7 120.1(8)
C5 C6 C7 120.9(8)
N1 C7 C8 104.9(8)
N1 C7 C6 121.8(8)
C8 C7 C6 133.1(8)
C9 C8 C7 111.9(8)
C9 C8 I1 124.3(7)
C7 C8 I1 123.1(7)
C8 C9 C16 103.6(8)
C8 C9 C10 129.7(9)
C16 C9 C10 126.5(9)
C11 C10 C15 118.9(9)
C11 C10 C9 120.5(9)
C15 C10 C9 120.7(9)
C10 C11 C12 121.2(11)
C10 C11 H11 119.4
C12 C11 H11 119.4
C13 C12 C11 119.8(11)
C13 C12 H12 120.1
C11 C12 H12 120.1
C12 C13 C14 118.6(10)
C12 C13 H13 120.7
C14 C13 H13 120.7
C15 C14 C13 121.4(12)
C15 C14 H14 119.3
C13 C14 H14 119.3
C14 C15 C10 120.2(11)
C14 C15 H15 119.9
C10 C15 H15 119.9
N1 C16 C9 107.6(8)
N1 C16 C17 120.0(8)
C9 C16 C17 132.1(9)
O1 C17 C18 121.1(8)
O1 C17 C16 114.2(8)
C18 C17 C16 124.5(9)
C17 C18 C19 120.2(9)
C17 C18 H18 119.9
C19 C18 H18 119.9
O2 C19 C18 120.9(8)
O2 C19 C20 115.4(8)
C18 C19 C20 123.7(8)
N2 C20 C21 107.4(8)
N2 C20 C19 120.9(8)
C21 C20 C19 131.7(8)
C28 C21 C20 105.6(8)
C28 C21 C22 126.0(9)
C20 C21 C22 128.4(8)
C23 C22 C27 117.9(9)
C23 C22 C21 121.5(9)
C27 C22 C21 120.6(9)
C22 C23 C24 121.9(10)
C22 C23 H23 119.0
C24 C23 H23 119.0
C25 C24 C23 118.2(10)
C25 C24 H24 120.9
C23 C24 H24 120.9
C26 C25 C24 121.5(10)
C26 C25 H25 119.3
C24 C25 H25 119.3
C25 C26 C27 119.8(11)
C25 C26 H26 120.1
C27 C26 H26 120.1
C26 C27 C22 120.5(10)
C26 C27 H27 119.7
C22 C27 H27 119.7
C29 C28 C21 111.1(8)
C29 C28 I2 124.6(7)
C21 C28 I2 124.1(7)
N2 C29 C28 105.1(8)
N2 C29 C30 121.7(8)
C28 C29 C30 133.2(8)
C35 C30 C31 119.5(9)
C35 C30 C29 120.6(9)
C31 C30 C29 119.9(9)
C32 C31 C30 118.7(10)
C32 C31 H31 120.6
C30 C31 H31 120.6
C33 C32 C31 120.7(10)
C33 C32 H32 119.6
C31 C32 H32 119.6
C32 C33 C34 121.1(9)
C32 C33 H33 119.4
C34 C33 H33 119.4
C33 C34 C35 119.2(9)
C33 C34 H34 120.4
C35 C34 H34 120.4
C30 C35 C34 120.7(9)
C30 C35 H35 119.6
C34 C35 H35 119.6
C37 C36 C41 120.8(9)
C37 C36 H36 119.6
C41 C36 H36 119.6
C36 C37 C38 120.1(10)
C36 C37 H37 120.0
C38 C37 H37 120.0
C39 C38 C37 118.9(9)
C39 C38 H38 120.5
C37 C38 H38 120.5
C38 C39 C40 122.6(9)
C38 C39 H39 118.7
C40 C39 H39 118.7
C39 C40 C41 119.2(9)
C39 C40 H40 120.4
C41 C40 H40 120.4
C40 C41 C36 118.4(8)
C40 C41 C42 123.5(8)
C36 C41 C42 118.1(8)
N3 C42 C43 105.8(8)
N3 C42 C41 123.1(8)
C43 C42 C41 130.8(8)
C42 C43 C44 110.4(8)
C42 C43 I3 121.3(7)
C44 C43 I3 128.3(7)
C51 C44 C43 104.3(8)
C51 C44 C45 129.2(9)
C43 C44 C45 126.5(9)
C50 C45 C46 118.2(9)
C50 C45 C44 122.2(9)
C46 C45 C44 119.5(8)
C45 C46 C47 120.1(9)
C45 C46 H46 119.9
C47 C46 H46 119.9
C48 C47 C46 120.8(10)
C48 C47 H47 119.6
C46 C47 H47 119.6
C47 C48 C49 120.2(9)
C47 C48 H48 119.9
C49 C48 H48 119.9
C48 C49 C50 118.5(9)
C48 C49 H49 120.7
C50 C49 H49 120.7
C45 C50 C49 122.1(9)
C45 C50 H50 119.0
C49 C50 H50 119.0
N3 C51 C44 109.0(8)
N3 C51 C52 116.7(8)
C44 C51 C52 134.0(9)
O3 C52 C53 120.4(8)
O3 C52 C51 112.2(8)
C53 C52 C51 127.4(9)
C52 C53 C54 121.0(9)
C52 C53 H53 119.5
C54 C53 H53 119.5
O4 C54 C53 119.5(8)
O4 C54 C55 114.2(8)
C53 C54 C55 126.3(8)
N4 C55 C56 109.5(8)
N4 C55 C54 120.0(8)
C56 C55 C54 130.5(9)
C55 C56 C63 104.0(8)
C55 C56 C57 128.0(9)
C63 C56 C57 127.9(8)
C58 C57 C62 118.8(9)
C58 C57 C56 120.5(9)
C62 C57 C56 120.7(9)
C57 C58 C59 119.8(10)
C57 C58 H58 120.1
C59 C58 H58 120.1
C60 C59 C58 120.3(11)
C60 C59 H59 119.8
C58 C59 H59 119.8
C61 C60 C59 119.5(11)
C61 C60 H60 120.2
C59 C60 H60 120.2
C60 C61 C62 122.2(12)
C60 C61 H61 118.9
C62 C61 H61 118.9
C61 C62 C57 119.3(11)
C61 C62 H62 120.4
C57 C62 H62 120.4
C64 C63 C56 111.0(8)
C64 C63 I4 125.8(7)
C56 C63 I4 123.0(6)
N4 C64 C63 105.5(8)
N4 C64 C65 124.2(8)
C63 C64 C65 130.3(8)
C66 C65 C70 118.3(8)
C66 C65 C64 121.8(8)
C70 C65 C64 119.9(8)
C65 C66 C67 120.1(9)
C65 C66 H66 119.9
C67 C66 H66 119.9
C68 C67 C66 121.1(10)
C68 C67 H67 119.5
C66 C67 H67 119.5
C67 C68 C69 119.8(10)
C67 C68 H68 120.1
C69 C68 H68 120.1
C70 C69 C68 119.4(10)
C70 C69 H69 120.3
C68 C69 H69 120.3
C69 C70 C65 121.3(9)
C69 C70 H70 119.3
C65 C70 H70 119.3
N6 C71 C72 121.1(10)
N6 C71 H71 119.4
C72 C71 H71 119.4
C71 C72 C73 121.6(10)
C71 C72 H72 119.2
C73 C72 H72 119.2
C72 C73 C74 116.1(9)
C72 C73 H73 122.0
C74 C73 H73 122.0
C75 C74 C73 118.7(9)
C75 C74 H74 120.6
C73 C74 H74 120.6
N6 C75 C74 124.6(10)
N6 C75 H75 117.7
C74 C75 H75 117.7
N7 C76 C77 123.2(9)
N7 C76 H76 118.4
C77 C76 H76 118.4
C76 C77 C78 117.7(9)
C76 C77 H77 121.2
C78 C77 H77 121.2
C79 C78 C77 119.1(9)
C79 C78 H78 120.5
C77 C78 H78 120.5
C80 C79 C78 119.4(9)
C80 C79 H79 120.3
C78 C79 H79 120.3
N7 C80 C79 122.9(9)
N7 C80 H80 118.6
C79 C80 H80 118.6
N8 C81 C82 124.5(10)
N8 C81 H81 117.7
C82 C81 H81 117.7
C81 C82 C83 117.4(9)
C81 C82 H82 121.3
C83 C82 H82 121.3
C84 C83 C82 118.2(10)
C84 C83 H83 120.9
C82 C83 H83 120.9
C85 C84 C83 120.4(10)
C85 C84 H84 119.8
C83 C84 H84 119.8
N8 C85 C84 122.4(10)
N8 C85 H85 118.8
C84 C85 H85 118.8
N5 C86 C87 122.6(9)
N5 C86 H86 118.7
C87 C86 H86 118.7
C88 C87 C86 118.9(10)
C88 C87 H87 120.5
C86 C87 H87 120.5
C87 C88 C89 119.1(10)
C87 C88 H88 120.5
C89 C88 H88 120.5
C90 C89 C88 117.2(9)
C90 C89 H89 121.4
C88 C89 H89 121.4
N5 C90 C89 124.3(9)
N5 C90 H90 117.9
C89 C90 H90 117.9
C17 O1 B1 123.1(8)
C19 O2 B1 122.6(7)
C52 O3 B2 123.2(7)
C54 O4 B2 120.9(7)
C7 N1 C16 111.9(8)
C7 N1 H1A 124.1
C16 N1 H1A 124.1
C29 N2 C20 110.8(7)
C29 N2 H2A 124.6
C20 N2 H2A 124.6
C42 N3 C51 110.5(7)
C42 N3 H3A 124.8
C51 N3 H3A 124.8
C64 N4 C55 110.0(8)
C64 N4 H4A 125.0
C55 N4 H4A 125.0
F1 B1 F2 110.8(8)
F1 B1 O1 108.7(8)
F2 B1 O1 109.0(8)
F1 B1 O2 109.0(8)
F2 B1 O2 108.0(8)
O1 B1 O2 111.4(7)
F4 B2 F3 110.3(8)
F4 B2 O3 109.9(8)
F3 B2 O3 109.4(8)
F4 B2 O4 108.0(8)
F3 B2 O4 107.8(8)
O3 B2 O4 111.4(7)
C90 N5 C86 117.8(9)
C75 N6 C71 117.8(9)
C76 N7 C80 117.8(8)
C81 N8 C85 117.1(9)

loop_
_geom_bond_atom_site_label_1
_geom_bond_atom_site_label_2
_geom_bond_distance
C1 C6 1.388(13)
C1 C2 1.396(14)
C1 H1 0.9500
C2 C3 1.411(15)
C2 H2 0.9500
C3 C4 1.368(15)
C3 H3 0.9500
C4 C5 1.384(14)
C4 H4 0.9500
C5 C6 1.397(12)
C5 H5 0.9500
C6 C7 1.470(12)
C7 N1 1.336(12)
C7 C8 1.388(13)
C8 C9 1.386(14)
C8 I1 2.114(9)
C9 C16 1.420(13)
C9 C10 1.456(13)
C10 C11 1.390(14)
C10 C15 1.394(14)
C11 C12 1.398(14)
C11 H11 0.9500
C12 C13 1.395(19)
C12 H12 0.9500
C13 C14 1.400(19)
C13 H13 0.9500
C14 C15 1.383(15)
C14 H14 0.9500
C15 H15 0.9500
C16 N1 1.369(12)
C16 C17 1.430(13)
C17 O1 1.338(11)
C17 C18 1.377(13)
C18 C19 1.386(13)
C18 H18 0.9500
C19 O2 1.321(11)
C19 C20 1.427(13)
C20 N2 1.390(11)
C20 C21 1.400(13)
C21 C28 1.393(13)
C21 C22 1.469(13)
C22 C23 1.394(13)
C22 C27 1.409(14)
C23 C24 1.400(14)
C23 H23 0.9500
C24 C25 1.390(17)
C24 H24 0.9500
C25 C26 1.374(17)
C25 H25 0.9500
C26 C27 1.394(15)
C26 H26 0.9500
C27 H27 0.9500
C28 C29 1.390(13)
C28 I2 2.102(9)
C29 N2 1.368(11)
C29 C30 1.456(13)
C30 C35 1.372(14)
C30 C31 1.416(13)
C31 C32 1.399(14)
C31 H31 0.9500
C32 C33 1.357(17)
C32 H32 0.9500
C33 C34 1.379(16)
C33 H33 0.9500
C34 C35 1.399(14)
C34 H34 0.9500
C35 H35 0.9500
C36 C37 1.379(14)
C36 C41 1.405(12)
C36 H36 0.9500
C37 C38 1.398(14)
C37 H37 0.9500
C38 C39 1.356(15)
C38 H38 0.9500
C39 C40 1.383(14)
C39 H39 0.9500
C40 C41 1.402(13)
C40 H40 0.9500
C41 C42 1.449(12)
C42 N3 1.345(11)
C42 C43 1.400(13)
C43 C44 1.407(13)
C43 I3 2.097(9)
C44 C51 1.393(13)
C44 C45 1.471(13)
C45 C50 1.374(13)
C45 C46 1.388(13)
C46 C47 1.388(14)
C46 H46 0.9500
C47 C48 1.365(15)
C47 H47 0.9500
C48 C49 1.379(15)
C48 H48 0.9500
C49 C50 1.395(14)
C49 H49 0.9500
C50 H50 0.9500
C51 N3 1.378(12)
C51 C52 1.443(13)
C52 O3 1.318(11)
C52 C53 1.356(13)
C53 C54 1.402(13)
C53 H53 0.9500
C54 O4 1.321(11)
C54 C55 1.445(13)
C55 N4 1.366(12)
C55 C56 1.382(13)
C56 C63 1.391(13)
C56 C57 1.471(13)
C57 C58 1.389(14)
C57 C62 1.413(14)
C58 C59 1.391(14)
C58 H58 0.9500
C59 C60 1.386(18)
C59 H59 0.9500
C60 C61 1.348(18)
C60 H60 0.9500
C61 C62 1.372(15)
C61 H61 0.9500
C62 H62 0.9500
C63 C64 1.386(12)
C63 I4 2.112(8)
C64 N4 1.348(12)
C64 C65 1.472(12)
C65 C66 1.377(13)
C65 C70 1.413(13)
C66 C67 1.412(14)
C66 H66 0.9500
C67 C68 1.357(15)
C67 H67 0.9500
C68 C69 1.405(15)
C68 H68 0.9500
C69 C70 1.381(13)
C69 H69 0.9500
C70 H70 0.9500
C71 N6 1.341(13)
C71 C72 1.367(14)
C71 H71 0.9500
C72 C73 1.385(14)
C72 H72 0.9500
C73 C74 1.411(15)
C73 H73 0.9500
C74 C75 1.349(14)
C74 H74 0.9500
C75 N6 1.331(13)
C75 H75 0.9500
C76 N7 1.331(12)
C76 C77 1.382(13)
C76 H76 0.9500
C77 C78 1.386(14)
C77 H77 0.9500
C78 C79 1.376(14)
C78 H78 0.9500
C79 C80 1.353(14)
C79 H79 0.9500
C80 N7 1.340(12)
C80 H80 0.9500
C81 N8 1.325(13)
C81 C82 1.387(15)
C81 H81 0.9500
C82 C83 1.391(15)
C82 H82 0.9500
C83 C84 1.376(15)
C83 H83 0.9500
C84 C85 1.364(15)
C84 H84 0.9500
C85 N8 1.345(14)
C85 H85 0.9500
C86 N5 1.336(13)
C86 C87 1.389(15)
C86 H86 0.9500
C87 C88 1.355(15)
C87 H87 0.9500
C88 C89 1.399(14)
C88 H88 0.9500
C89 C90 1.389(14)
C89 H89 0.9500
C90 N5 1.303(13)
C90 H90 0.9500
O1 B1 1.469(12)
O2 B1 1.501(12)
O3 B2 1.464(11)
O4 B2 1.489(12)
N1 H1A 0.8800
N2 H2A 0.8800
N3 H3A 0.8800
N4 H4A 0.8800
B1 F1 1.355(12)
B1 F2 1.373(12)
B2 F4 1.368(12)
B2 F3 1.386(13)

loop_
_geom_torsion_atom_site_label_1
_geom_torsion_atom_site_label_2
_geom_torsion_atom_site_label_3
_geom_torsion_atom_site_label_4
_geom_torsion
C6 C1 C2 C3 1.9(16)
C1 C2 C3 C4 0.7(15)
C2 C3 C4 C5 -3.3(15)
C3 C4 C5 C6 3.4(14)
C2 C1 C6 C5 -1.9(14)
C2 C1 C6 C7 170.4(9)
C4 C5 C6 C1 -0.7(13)
C4 C5 C6 C7 -173.0(8)
C1 C6 C7 N1 -31.6(13)
C5 C6 C7 N1 140.6(9)
C1 C6 C7 C8 154.7(10)
C5 C6 C7 C8 -33.2(15)
N1 C7 C8 C9 -2.1(11)
C6 C7 C8 C9 172.3(10)
N1 C7 C8 I1 168.6(6)
C6 C7 C8 I1 -16.9(15)
C7 C8 C9 C16 0.9(11)
I1 C8 C9 C16 -169.7(7)
C7 C8 C9 C10 177.2(10)
I1 C8 C9 C10 6.5(16)
C8 C9 C10 C11 48.8(16)
C16 C9 C10 C11 -135.8(11)
C8 C9 C10 C15 -129.8(11)
C16 C9 C10 C15 45.7(15)
C15 C10 C11 C12 1.9(15)
C9 C10 C11 C12 -176.7(9)
C10 C11 C12 C13 -2.3(15)
C11 C12 C13 C14 1.4(16)
C12 C13 C14 C15 -0.2(16)
C13 C14 C15 C10 -0.2(16)
C11 C10 C15 C14 -0.6(14)
C9 C10 C15 C14 178.0(10)
C8 C9 C16 N1 0.6(11)
C10 C9 C16 N1 -175.8(10)
C8 C9 C16 C17 -172.4(10)
C10 C9 C16 C17 11.2(18)
N1 C16 C17 O1 27.7(13)
C9 C16 C17 O1 -160.0(10)
N1 C16 C17 C18 -147.6(9)
C9 C16 C17 C18 24.7(17)
O1 C17 C18 C19 -0.2(14)
C16 C17 C18 C19 174.7(9)
C17 C18 C19 O2 6.2(14)
C17 C18 C19 C20 -172.9(8)
O2 C19 C20 N2 12.4(12)
C18 C19 C20 N2 -168.5(8)
O2 C19 C20 C21 -167.7(9)
C18 C19 C20 C21 11.3(15)
N2 C20 C21 C28 -0.8(10)
C19 C20 C21 C28 179.4(9)
N2 C20 C21 C22 -178.3(9)
C19 C20 C21 C22 1.9(17)
C28 C21 C22 C23 -116.1(11)
C20 C21 C22 C23 60.9(14)
C28 C21 C22 C27 64.3(14)
C20 C21 C22 C27 -118.6(11)
C27 C22 C23 C24 -0.2(15)
C21 C22 C23 C24 -179.8(9)
C22 C23 C24 C25 -1.7(16)
C23 C24 C25 C26 0.7(16)
C24 C25 C26 C27 2.4(17)
C25 C26 C27 C22 -4.4(16)
C23 C22 C27 C26 3.3(15)
C21 C22 C27 C26 -177.1(9)
C20 C21 C28 C29 1.8(11)
C22 C21 C28 C29 179.4(9)
C20 C21 C28 I2 177.5(6)
C22 C21 C28 I2 -4.9(14)
C21 C28 C29 N2 -2.1(11)
I2 C28 C29 N2 -177.8(6)
C21 C28 C29 C30 179.4(10)
I2 C28 C29 C30 3.7(15)
N2 C29 C30 C35 46.3(13)
C28 C29 C30 C35 -135.4(11)
N2 C29 C30 C31 -135.4(10)
C28 C29 C30 C31 42.9(15)
C35 C30 C31 C32 -0.8(14)
C29 C30 C31 C32 -179.1(9)
C30 C31 C32 C33 -0.3(15)
C31 C32 C33 C34 0.4(16)
C32 C33 C34 C35 0.6(16)
C31 C30 C35 C34 1.8(14)
C29 C30 C35 C34 -179.9(9)
C33 C34 C35 C30 -1.7(15)
C41 C36 C37 C38 -1.0(17)
C36 C37 C38 C39 -1.0(16)
C37 C38 C39 C40 1.7(16)
C38 C39 C40 C41 -0.4(15)
C39 C40 C41 C36 -1.6(14)
C39 C40 C41 C42 179.4(9)
C37 C36 C41 C40 2.3(15)
C37 C36 C41 C42 -178.7(9)
C40 C41 C42 N3 118.5(11)
C36 C41 C42 N3 -60.4(13)
C40 C41 C42 C43 -67.9(14)
C36 C41 C42 C43 113.1(12)
N3 C42 C43 C44 1.6(10)
C41 C42 C43 C44 -172.8(9)
N3 C42 C43 I3 -177.8(6)
C41 C42 C43 I3 7.8(14)
C42 C43 C44 C51 -0.5(10)
I3 C43 C44 C51 178.8(7)
C42 C43 C44 C45 -178.7(9)
I3 C43 C44 C45 0.6(14)
C51 C44 C45 C50 -53.2(14)
C43 C44 C45 C50 124.6(10)
C51 C44 C45 C46 130.2(10)
C43 C44 C45 C46 -52.1(13)
C50 C45 C46 C47 0.4(14)
C44 C45 C46 C47 177.2(9)
C45 C46 C47 C48 1.3(15)
C46 C47 C48 C49 -3.2(15)
C47 C48 C49 C50 3.4(15)
C46 C45 C50 C49 -0.2(14)
C44 C45 C50 C49 -176.9(9)
C48 C49 C50 C45 -1.7(15)
C43 C44 C51 N3 -0.8(10)
C45 C44 C51 N3 177.4(9)
C43 C44 C51 C52 -174.5(10)
C45 C44 C51 C52 3.7(18)
N3 C51 C52 O3 -13.1(12)
C44 C51 C52 O3 160.3(10)
N3 C51 C52 C53 164.8(9)
C44 C51 C52 C53 -21.8(17)
O3 C52 C53 C54 -8.1(14)
C51 C52 C53 C54 174.2(9)
C52 C53 C54 O4 -3.4(13)
C52 C53 C54 C55 179.4(8)
O4 C54 C55 N4 -13.8(12)
C53 C54 C55 N4 163.5(9)
O4 C54 C55 C56 167.6(9)
C53 C54 C55 C56 -15.1(15)
N4 C55 C56 C63 -0.6(10)
C54 C55 C56 C63 178.2(9)
N4 C55 C56 C57 175.9(9)
C54 C55 C56 C57 -5.3(16)
C55 C56 C57 C58 -60.6(14)
C63 C56 C57 C58 115.1(11)
C55 C56 C57 C62 118.6(11)
C63 C56 C57 C62 -65.7(13)
C62 C57 C58 C59 -2.2(14)
C56 C57 C58 C59 177.1(9)
C57 C58 C59 C60 1.2(15)
C58 C59 C60 C61 0.1(15)
C59 C60 C61 C62 -0.3(16)
C60 C61 C62 C57 -0.8(16)
C58 C57 C62 C61 2.0(14)
C56 C57 C62 C61 -177.3(9)
C55 C56 C63 C64 0.1(11)
C57 C56 C63 C64 -176.4(9)
C55 C56 C63 I4 -175.9(6)
C57 C56 C63 I4 7.6(14)
C56 C63 C64 N4 0.4(10)
I4 C63 C64 N4 176.2(6)
C56 C63 C64 C65 -177.7(9)
I4 C63 C64 C65 -1.8(14)
N4 C64 C65 C66 139.8(9)
C63 C64 C65 C66 -42.5(15)
N4 C64 C65 C70 -39.4(13)
C63 C64 C65 C70 138.4(10)
C70 C65 C66 C67 -1.7(14)
C64 C65 C66 C67 179.2(9)
C65 C66 C67 C68 0.7(16)
C66 C67 C68 C69 1.2(16)
C67 C68 C69 C70 -2.0(16)
C68 C69 C70 C65 1.0(15)
C66 C65 C70 C69 0.9(14)
C64 C65 C70 C69 -180.0(9)
N6 C71 C72 C73 -3.8(16)
C71 C72 C73 C74 1.1(16)
C72 C73 C74 C75 1.7(16)
C73 C74 C75 N6 -2.0(18)
N7 C76 C77 C78 0.5(15)
C76 C77 C78 C79 1.9(15)
C77 C78 C79 C80 -2.1(15)
C78 C79 C80 N7 -0.1(16)
N8 C81 C82 C83 -2.8(16)
C81 C82 C83 C84 1.5(15)
C82 C83 C84 C85 0.1(16)
C83 C84 C85 N8 -0.6(17)
N5 C86 C87 C88 -3.9(16)
C86 C87 C88 C89 3.4(16)
C87 C88 C89 C90 -2.0(15)
C88 C89 C90 N5 1.0(15)
C18 C17 O1 B1 -0.9(14)
C16 C17 O1 B1 -176.3(8)
C18 C19 O2 B1 -10.8(13)
C20 C19 O2 B1 168.3(8)
C53 C52 O3 B2 3.5(14)
C51 C52 O3 B2 -178.5(8)
C53 C54 O4 B2 18.9(12)
C55 C54 O4 B2 -163.6(8)
C8 C7 N1 C16 2.5(10)
C6 C7 N1 C16 -172.7(8)
C9 C16 N1 C7 -2.1(11)
C17 C16 N1 C7 172.0(8)
C28 C29 N2 C20 1.6(10)
C30 C29 N2 C20 -179.7(8)
C21 C20 N2 C29 -0.5(10)
C19 C20 N2 C29 179.3(8)
C43 C42 N3 C51 -2.0(10)
C41 C42 N3 C51 172.9(8)
C44 C51 N3 C42 1.8(11)
C52 C51 N3 C42 176.8(8)
C63 C64 N4 C55 -0.7(10)
C65 C64 N4 C55 177.5(8)
C56 C55 N4 C64 0.9(10)
C54 C55 N4 C64 -178.0(8)
C17 O1 B1 F1 -123.2(9)
C17 O1 B1 F2 116.0(9)
C17 O1 B1 O2 -3.1(12)
C19 O2 B1 F1 128.9(9)
C19 O2 B1 F2 -110.7(9)
C19 O2 B1 O1 8.9(12)
C52 O3 B2 F4 130.1(9)
C52 O3 B2 F3 -108.7(10)
C52 O3 B2 O4 10.4(13)
C54 O4 B2 F4 -142.5(8)
C54 O4 B2 F3 98.3(9)
C54 O4 B2 O3 -21.7(12)
C89 C90 N5 C86 -1.4(15)
C87 C86 N5 C90 2.8(15)
C74 C75 N6 C71 -0.6(16)
C72 C71 N6 C75 3.5(14)
C77 C76 N7 C80 -2.6(15)
C79 C80 N7 C76 2.4(15)
C82 C81 N8 C85 2.4(15)
C84 C85 N8 C81 -0.6(15)
